data_4110185
loop_
_publ_author_name
'Yasuhiro Arikawa'
'Taiki Asayama'
'Yusuke Moriguchi'
'Shoko Agari'
'Masayoshi Onishi'

_publ_contact_author_address
;
    Department of Applied Chemistry
    Faculty of Engineering
    Nagasaki University
    Nagasaki 852-8521
    Japan
;
_publ_contact_author_email onishi@nagasaki-u.ac.jp
_publ_contact_author_fax +81-95-819-2684
_publ_contact_author_name 'Masayoshi Onishi'
_publ_contact_author_phone +81-95-819-2671
_publ_section_title
;
 Reversible N-N Coupling of NO Ligands on Dinuclear Ruthenium Complexes
 and Subsequent N2O Evolution: Relevance to Nitric Oxide Reductase
;
_journal_name_full 'Journal of the American Chemical Society'
_journal_page_first 14160
_journal_page_last 14161
_journal_paper_doi 10.1021/ja0763504
_journal_volume 129
_journal_year 2007
_chemical_formula_moiety 'C21 H22 B2 Br Cl N14 O Ru2, C2 H2 Cl6 '
_chemical_formula_sum 'C23 H24 B2 Br Cl7 N14 O Ru2'
_chemical_formula_weight 1064.37
_space_group_IT_number 14
_symmetry_cell_setting monoclinic
_symmetry_Int_Tables_number 14
_symmetry_space_group_name_Hall '-P 2yab'
_symmetry_space_group_name_H-M 'P 1 21/a 1'
_audit_creation_date 2007-04-23
_audit_creation_method 'by CrystalStructure 3.8'
_cell_angle_alpha 90.0000
_cell_angle_beta 107.9920(9)
_cell_angle_gamma 90.0000
_cell_formula_units_Z 4
_cell_length_a 15.8308(11)
_cell_length_b 16.2176(9)
_cell_length_c 16.1017(11)
_cell_measurement_reflns_used 7272
_cell_measurement_temperature 296.1
_cell_measurement_theta_max 27.5
_cell_measurement_theta_min 3.2
_cell_volume 3931.8(4)
_computing_cell_refinement CrystalClear
_computing_data_collection CrystalClear
_computing_data_reduction CrystalStructure
_computing_publication_material 'CrystalStructure 3.8'
_computing_structure_refinement CRYSTALS
_computing_structure_solution SIR2004
_diffrn_detector_area_resol_mean 7.31
_diffrn_measured_fraction_theta_full 0.968
_diffrn_measured_fraction_theta_max 0.968
_diffrn_measurement_device_type 'Rigaku Mercury'
_diffrn_measurement_method \w
_diffrn_radiation_type 'Mo K\a'
_diffrn_radiation_wavelength 0.71070
_diffrn_reflns_av_R_equivalents 0.028
_diffrn_reflns_limit_h_max 20
_diffrn_reflns_limit_h_min -15
_diffrn_reflns_limit_k_max 19
_diffrn_reflns_limit_k_min -21
_diffrn_reflns_limit_l_max 10
_diffrn_reflns_limit_l_min -20
_diffrn_reflns_number 29076
_diffrn_reflns_theta_full 27.48
_diffrn_reflns_theta_max 27.48
_exptl_absorpt_coefficient_mu 2.305
_exptl_absorpt_correction_T_max 0.794
_exptl_absorpt_correction_T_min 0.621
_exptl_absorpt_correction_type multi-scan
_exptl_absorpt_process_details 'Jacobson, R. (1998) Private communication'
_exptl_crystal_colour red
_exptl_crystal_density_diffrn 1.798
_exptl_crystal_description block
_exptl_crystal_F_000 2080.00
_exptl_crystal_size_max 0.50
_exptl_crystal_size_mid 0.30
_exptl_crystal_size_min 0.10
_refine_diff_density_max 2.24
_refine_diff_density_min -1.04
_refine_ls_extinction_method none
_refine_ls_goodness_of_fit_ref 1.000
_refine_ls_hydrogen_treatment mixed
_refine_ls_number_parameters 489
_refine_ls_number_reflns 8733
_refine_ls_R_factor_gt 0.0628
_refine_ls_shift/su_max 0.0000
_refine_ls_structure_factor_coef Fsqd
_refine_ls_weighting_details 'w = 1/[0.0041Fo^2^ + 1.0000\s(Fo^2^)]/(4Fo^2^)'
_refine_ls_weighting_scheme calc
_refine_ls_wR_factor_ref 0.1989
_reflns_number_gt 6898
_reflns_number_total 8733
_reflns_threshold_expression F^2^>2.0\s(F^2^)
_cod_data_source_file ja0763504si20070823_100346.cif
_cod_data_source_block '__0674b'
_cod_original_formula_sum 'C23 H24 B2 Br Cl7 N14 O Ru2 '
_cod_database_code 4110185

loop_
_symmetry_equiv_pos_site_id
_symmetry_equiv_pos_as_xyz
1 +X,+Y,+Z
2 1/2-X,1/2+Y,-Z
3 -X,-Y,-Z
4 1/2+X,1/2-Y,+Z

loop_
_atom_site_label
_atom_site_type_symbol
_atom_site_fract_x
_atom_site_fract_y
_atom_site_fract_z
_atom_site_U_iso_or_equiv
_atom_site_adp_type
_atom_site_occupancy
_atom_site_symmetry_multiplicity
_atom_site_calc_flag
_atom_site_refinement_flags
Ru(1) Ru 0.12678(3) 0.13835(3) 0.75015(3) 0.03293(12) Uani 1.00 1 d .
Ru(2) Ru 0.25607(3) -0.00199(3) 0.82496(3) 0.03279(12) Uani 1.00 1 d .
Br(1) Br 0.31653(6) 0.08035(6) 0.48417(5) 0.0736(2) Uani 1.00 1 d .
Cl(1) Cl 0.26203(9) 0.14095(8) 0.87693(10) 0.0392(3) Uani 1.00 1 d .
Cl(2) Cl -0.0932(4) -0.0919(4) 0.7052(3) 0.231(2) Uani 1.00 1 d .
Cl(3) Cl -0.0493(3) -0.0523(2) 0.8894(3) 0.1483(17) Uani 1.00 1 d .
Cl(4) Cl 0.0327(3) -0.1817(3) 0.8311(3) 0.168(2) Uani 1.00 1 d .
Cl(5) Cl -0.0147(2) 0.3946(2) 0.3490(4) 0.197(2) Uani 1.00 1 d .
Cl(6) Cl 0.0116(2) 0.2565(2) 0.4655(2) 0.1360(14) Uani 1.00 1 d .
Cl(7) Cl 0.1486(2) 0.3098(3) 0.4019(4) 0.195(2) Uani 1.00 1 d .
O(1) O 0.1332(2) 0.0251(2) 0.7811(2) 0.0361(9) Uani 1.00 1 d .
N(1) N 0.0131(3) 0.1233(3) 0.6493(3) 0.0428(13) Uani 1.00 1 d .
N(2) N -0.0521(3) 0.1817(3) 0.6334(3) 0.0524(15) Uani 1.00 1 d .
N(3) N 0.1229(3) 0.2627(3) 0.7123(3) 0.0456(14) Uani 1.00 1 d .
N(4) N 0.0438(3) 0.3030(3) 0.6908(4) 0.0560(16) Uani 1.00 1 d .
N(5) N 0.0462(3) 0.1736(3) 0.8231(3) 0.0438(13) Uani 1.00 1 d .
N(6) N -0.0228(3) 0.2243(3) 0.7872(4) 0.0520(15) Uani 1.00 1 d .
N(7) N 0.2377(3) -0.1183(3) 0.7764(3) 0.0430(13) Uani 1.00 1 d .
N(8) N 0.2844(4) -0.1822(3) 0.8244(4) 0.0532(16) Uani 1.00 1 d .
N(9) N 0.3922(3) -0.0286(3) 0.8676(3) 0.0426(13) Uani 1.00 1 d .
N(10) N 0.4200(3) -0.1034(3) 0.9055(4) 0.0549(16) Uani 1.00 1 d .
N(11) N 0.2536(3) -0.0521(3) 0.9434(3) 0.0433(13) Uani 1.00 1 d .
N(12) N 0.2983(3) -0.1238(3) 0.9706(4) 0.0534(16) Uani 1.00 1 d .
N(13) N 0.2062(3) 0.1071(2) 0.6764(3) 0.0365(11) Uani 1.00 1 d .
N(14) N 0.2639(2) 0.0456(2) 0.7103(3) 0.0349(11) Uani 1.00 1 d .
C(1) C -0.0173(4) 0.0633(4) 0.5910(4) 0.0528(18) Uani 1.00 1 d .
C(2) C -0.1020(5) 0.0820(5) 0.5386(5) 0.070(2) Uani 1.00 1 d .
C(3) C -0.1220(4) 0.1562(5) 0.5663(5) 0.067(2) Uani 1.00 1 d .
C(4) C 0.1834(5) 0.3166(4) 0.7040(5) 0.058(2) Uani 1.00 1 d .
C(5) C 0.1454(6) 0.3911(5) 0.6774(6) 0.074(2) Uani 1.00 1 d .
C(6) C 0.0570(7) 0.3806(4) 0.6700(6) 0.086(3) Uani 1.00 1 d .
C(7) C 0.0416(4) 0.1547(4) 0.9021(4) 0.0519(19) Uani 1.00 1 d .
C(8) C -0.0311(5) 0.1922(5) 0.9162(5) 0.064(2) Uani 1.00 1 d .
C(9) C -0.0677(4) 0.2364(4) 0.8456(6) 0.063(2) Uani 1.00 1 d .
C(10) C 0.1872(4) -0.1487(4) 0.7018(4) 0.056(2) Uani 1.00 1 d .
C(11) C 0.2003(6) -0.2353(5) 0.7001(6) 0.075(2) Uani 1.00 1 d .
C(12) C 0.2619(6) -0.2523(4) 0.7775(7) 0.074(2) Uani 1.00 1 d .
C(13) C 0.4653(4) 0.0135(4) 0.8681(5) 0.0540(19) Uani 1.00 1 d .
C(14) C 0.5394(4) -0.0337(6) 0.9058(6) 0.071(2) Uani 1.00 1 d .
C(15) C 0.5083(4) -0.1053(5) 0.9266(5) 0.066(2) Uani 1.00 1 d .
C(16) C 0.2174(4) -0.0307(5) 1.0031(4) 0.057(2) Uani 1.00 1 d .
C(17) C 0.2390(6) -0.0882(6) 1.0711(5) 0.078(2) Uani 1.00 1 d .
C(18) C 0.2899(5) -0.1458(5) 1.0478(5) 0.069(2) Uani 1.00 1 d .
C(19) C 0.2129(3) 0.1283(3) 0.5986(3) 0.0386(14) Uani 1.00 1 d .
C(20) C 0.2766(4) 0.0776(4) 0.5823(4) 0.0445(16) Uani 1.00 1 d .
C(21) C 0.3076(3) 0.0268(3) 0.6542(3) 0.0386(14) Uani 1.00 1 d .
C(22) C -0.0199(9) -0.0790(8) 0.8002(8) 0.126(5) Uani 1.00 1 d .
C(231) C 0.0615(16) 0.3400(19) 0.4442(15) 0.115(9) Uani 0.50 1 d P
C(232) C 0.0383(16) 0.3066(14) 0.3872(17) 0.099(8) Uani 0.50 1 d P
B(1) B -0.0389(5) 0.2570(5) 0.6940(6) 0.056(2) Uani 1.00 1 d .
B(2) B 0.3491(5) -0.1651(5) 0.9149(6) 0.055(2) Uani 1.00 1 d .
H(1) H -0.106(4) 0.295(3) 0.656(4) 0.045(17) Uiso 1.00 1 c .
H(2) H 0.384(3) -0.215(3) 0.948(3) 0.036(15) Uiso 1.00 1 c .
H(3) H 0.0153 0.0139 0.5862 0.061 Uiso 1.00 1 c R
H(4) H -0.1396 0.0488 0.4915 0.079 Uiso 1.00 1 c R
H(5) H -0.1773 0.1860 0.5421 0.075 Uiso 1.00 1 c R
H(6) H 0.2460 0.3043 0.7155 0.068 Uiso 1.00 1 c R
H(7) H 0.1742 0.4408 0.6662 0.088 Uiso 1.00 1 c R
H(8) H 0.0116 0.4229 0.6523 0.096 Uiso 1.00 1 c R
H(9) H 0.0835 0.1195 0.9439 0.065 Uiso 1.00 1 c R
H(10) H -0.0510 0.1871 0.9672 0.082 Uiso 1.00 1 c R
H(11) H -0.1189 0.2721 0.8367 0.077 Uiso 1.00 1 c R
H(12) H 0.1470 -0.1168 0.6551 0.064 Uiso 1.00 1 c R
H(13) H 0.1716 -0.2737 0.6537 0.089 Uiso 1.00 1 c R
H(14) H 0.2863 -0.3065 0.7964 0.092 Uiso 1.00 1 c R
H(15) H 0.4658 0.0688 0.8454 0.064 Uiso 1.00 1 c R
H(16) H 0.6010 -0.0186 0.9153 0.082 Uiso 1.00 1 c R
H(17) H 0.5450 -0.1520 0.9533 0.077 Uiso 1.00 1 c R
H(18) H 0.1810 0.0180 1.0005 0.070 Uiso 1.00 1 c R
H(19) H 0.2214 -0.0872 1.1237 0.094 Uiso 1.00 1 c R
H(20) H 0.3156 -0.1943 1.0813 0.080 Uiso 1.00 1 c R
H(21) H 0.1795 0.1712 0.5605 0.046 Uiso 1.00 1 c R
H(22) H 0.3532 -0.0151 0.6624 0.048 Uiso 1.00 1 c R
H(23) H 0.0249 -0.0406 0.7942 0.157 Uiso 1.00 1 c R

loop_
_atom_site_aniso_label
_atom_site_aniso_U_11
_atom_site_aniso_U_22
_atom_site_aniso_U_33
_atom_site_aniso_U_12
_atom_site_aniso_U_13
_atom_site_aniso_U_23
Ru(1) 0.0291(2) 0.0329(2) 0.0367(2) 0.00383(16) 0.01004(18) 0.00265(17)
Ru(2) 0.0294(2) 0.0325(2) 0.0359(2) 0.00261(16) 0.00924(18) 0.00485(17)
Br(1) 0.0870(6) 0.0983(6) 0.0481(4) -0.0056(4) 0.0392(4) -0.0041(4)
Cl(1) 0.0351(6) 0.0369(6) 0.0448(7) -0.0045(5) 0.0111(5) -0.0024(5)
Cl(2) 0.239(5) 0.287(7) 0.129(3) -0.155(5) 0.005(3) 0.055(4)
Cl(3) 0.181(4) 0.141(3) 0.154(3) -0.028(2) 0.098(3) -0.015(2)
Cl(4) 0.223(5) 0.144(3) 0.172(4) -0.014(3) 0.111(4) -0.007(3)
Cl(5) 0.107(2) 0.129(3) 0.332(7) -0.002(2) 0.034(3) 0.115(4)
Cl(6) 0.103(2) 0.175(3) 0.126(2) -0.004(2) 0.0285(19) 0.063(2)
Cl(7) 0.109(2) 0.153(3) 0.349(8) 0.010(2) 0.106(4) 0.079(4)
O(1) 0.0312(18) 0.0391(19) 0.038(2) -0.0008(15) 0.0105(15) 0.0010(17)
N(1) 0.030(2) 0.050(2) 0.044(2) 0.004(2) 0.005(2) 0.004(2)
N(2) 0.036(2) 0.059(3) 0.054(3) 0.012(2) 0.003(2) 0.008(2)
N(3) 0.042(2) 0.041(2) 0.050(3) 0.010(2) 0.008(2) 0.006(2)
N(4) 0.054(3) 0.038(2) 0.070(4) 0.017(2) 0.010(2) 0.011(2)
N(5) 0.034(2) 0.044(2) 0.056(3) 0.007(2) 0.019(2) -0.005(2)
N(6) 0.038(2) 0.053(3) 0.064(3) 0.016(2) 0.014(2) -0.002(2)
N(7) 0.039(2) 0.033(2) 0.056(3) 0.007(2) 0.013(2) 0.002(2)
N(8) 0.060(3) 0.034(2) 0.062(3) 0.010(2) 0.014(2) 0.008(2)
N(9) 0.035(2) 0.047(2) 0.044(2) 0.009(2) 0.009(2) 0.004(2)
N(10) 0.043(2) 0.051(3) 0.063(3) 0.019(2) 0.006(2) 0.007(2)
N(11) 0.042(2) 0.041(2) 0.044(2) -0.002(2) 0.008(2) 0.007(2)
N(12) 0.057(3) 0.046(3) 0.054(3) 0.005(2) 0.012(2) 0.021(2)
N(13) 0.035(2) 0.036(2) 0.039(2) 0.0079(18) 0.0124(19) 0.003(2)
N(14) 0.033(2) 0.032(2) 0.041(2) 0.0031(17) 0.0143(19) -0.0019(19)
C(1) 0.050(3) 0.060(4) 0.043(3) -0.008(3) 0.006(2) -0.006(3)
C(2) 0.057(4) 0.085(6) 0.056(4) -0.018(4) -0.001(3) 0.005(4)
C(3) 0.039(3) 0.085(5) 0.064(4) 0.007(3) -0.002(3) 0.021(4)
C(4) 0.060(4) 0.049(3) 0.060(4) -0.013(3) 0.012(3) 0.011(3)
C(5) 0.078(5) 0.045(4) 0.097(6) -0.009(3) 0.023(5) 0.011(4)
C(6) 0.122(8) 0.038(3) 0.080(6) 0.021(4) 0.006(5) 0.002(4)
C(7) 0.051(3) 0.060(4) 0.052(3) -0.002(3) 0.024(3) -0.007(3)
C(8) 0.061(4) 0.071(4) 0.072(5) -0.005(3) 0.041(4) -0.021(4)
C(9) 0.042(3) 0.063(4) 0.088(5) 0.002(3) 0.026(3) -0.031(4)
C(10) 0.048(3) 0.062(4) 0.049(4) 0.001(3) 0.003(3) -0.008(3)
C(11) 0.078(5) 0.063(4) 0.082(6) -0.007(4) 0.020(4) -0.029(4)
C(12) 0.077(5) 0.034(3) 0.119(8) 0.003(3) 0.040(5) -0.008(4)
C(13) 0.036(3) 0.060(4) 0.064(4) -0.002(2) 0.013(3) 0.000(3)
C(14) 0.037(3) 0.087(5) 0.081(5) 0.007(3) 0.006(3) -0.010(4)
C(15) 0.045(3) 0.071(5) 0.077(5) 0.017(3) 0.009(3) 0.009(4)
C(16) 0.052(3) 0.079(4) 0.044(3) 0.009(3) 0.020(3) 0.019(3)
C(17) 0.076(5) 0.098(6) 0.062(5) 0.010(4) 0.023(4) 0.042(4)
C(18) 0.064(4) 0.071(5) 0.066(5) 0.000(3) 0.012(3) 0.038(4)
C(19) 0.041(2) 0.042(3) 0.031(2) -0.002(2) 0.010(2) 0.003(2)
C(20) 0.049(3) 0.051(3) 0.037(3) -0.014(2) 0.019(2) -0.008(2)
C(21) 0.040(2) 0.042(2) 0.037(3) -0.001(2) 0.017(2) -0.005(2)
C(22) 0.140(10) 0.149(11) 0.104(8) -0.094(9) 0.061(8) -0.030(8)
C(231) 0.097(16) 0.17(2) 0.071(13) -0.048(16) 0.007(11) -0.058(16)
C(232) 0.108(17) 0.077(13) 0.113(19) 0.028(11) 0.032(15) 0.027(13)
B(1) 0.044(3) 0.053(4) 0.066(5) 0.019(3) 0.009(3) 0.003(3)
B(2) 0.055(4) 0.040(3) 0.066(5) 0.010(3) 0.012(3) 0.012(3)

loop_
_atom_type_symbol
_atom_type_description
_atom_type_scat_dispersion_real
_atom_type_scat_dispersion_imag
_atom_type_scat_source
C C 0.003 0.002
;
International Tables for Crystallography
(1992, Vol. C, Tables 4.2.6.8 and 6.1.1.4)
;
H H 0.000 0.000
;
International Tables for Crystallography
(1992, Vol. C, Table 6.1.1.4)
;
B B 0.001 0.001
;
International Tables for Crystallography
(1992, Vol. C, Tables 4.2.6.8 and 6.1.1.4)
;
Br Br -0.290 2.459
;
International Tables for Crystallography
(1992, Vol. C, Tables 4.2.6.8 and 6.1.1.4)
;
N N 0.006 0.003
;
International Tables for Crystallography
(1992, Vol. C, Tables 4.2.6.8 and 6.1.1.4)
;
O O 0.011 0.006
;
International Tables for Crystallography
(1992, Vol. C, Tables 4.2.6.8 and 6.1.1.4)
;
Ru Ru -1.259 0.836
;
International Tables for Crystallography
(1992, Vol. C, Tables 4.2.6.8 and 6.1.1.4)
;
Cl Cl 0.148 0.159
;
International Tables for Crystallography
(1992, Vol. C, Tables 4.2.6.8 and 6.1.1.4)
;

loop_
_geom_angle_atom_site_label_1
_geom_angle_atom_site_label_2
_geom_angle_atom_site_label_3
_geom_angle
_geom_angle_publ_flag
Cl(1) Ru(1) O(1) 80.59(10) yes
Cl(1) Ru(1) N(1) 173.71(15) yes
Cl(1) Ru(1) N(3) 99.47(12) yes
Cl(1) Ru(1) N(5) 93.18(13) yes
Cl(1) Ru(1) N(13) 87.29(12) yes
O(1) Ru(1) N(1) 93.21(18) yes
O(1) Ru(1) N(3) 177.5(2) yes
O(1) Ru(1) N(5) 96.4(2) yes
O(1) Ru(1) N(13) 85.37(19) yes
N(1) Ru(1) N(3) 86.77(19) yes
N(1) Ru(1) N(5) 86.4(2) yes
N(1) Ru(1) N(13) 93.3(2) yes
N(3) Ru(1) N(5) 86.1(2) yes
N(3) Ru(1) N(13) 92.2(2) yes
N(5) Ru(1) N(13) 178.22(19) yes
Cl(1) Ru(2) O(1) 80.58(12) yes
Cl(1) Ru(2) N(7) 174.17(14) yes
Cl(1) Ru(2) N(9) 98.95(14) yes
Cl(1) Ru(2) N(11) 93.76(14) yes
Cl(1) Ru(2) N(14) 86.83(13) yes
O(1) Ru(2) N(7) 93.59(18) yes
O(1) Ru(2) N(9) 177.0(2) yes
O(1) Ru(2) N(11) 97.10(19) yes
O(1) Ru(2) N(14) 85.27(18) yes
N(7) Ru(2) N(9) 86.9(2) yes
N(7) Ru(2) N(11) 87.1(2) yes
N(7) Ru(2) N(14) 92.6(2) yes
N(9) Ru(2) N(11) 85.9(2) yes
N(9) Ru(2) N(14) 91.8(2) yes
N(11) Ru(2) N(14) 177.62(18) yes
Ru(1) Cl(1) Ru(2) 76.65(4) yes
C(231) Cl(5) C(232) 33.5(12) yes
C(231) Cl(6) C(232) 36.2(12) yes
C(231) Cl(7) C(232) 34.4(11) yes
Ru(1) O(1) Ru(2) 106.65(19) yes
Ru(1) N(1) N(2) 119.9(3) yes
Ru(1) N(1) C(1) 133.5(4) yes
N(2) N(1) C(1) 106.6(4) yes
N(1) N(2) C(3) 108.9(6) yes
N(1) N(2) B(1) 119.0(4) yes
C(3) N(2) B(1) 131.9(6) yes
Ru(1) N(3) N(4) 118.6(4) yes
Ru(1) N(3) C(4) 134.4(4) yes
N(4) N(3) C(4) 107.0(5) yes
N(3) N(4) C(6) 108.3(7) yes
N(3) N(4) B(1) 119.3(5) yes
C(6) N(4) B(1) 132.4(7) yes
Ru(1) N(5) N(6) 119.2(4) yes
Ru(1) N(5) C(7) 134.9(4) yes
N(6) N(5) C(7) 105.9(5) yes
N(5) N(6) C(9) 108.7(5) yes
N(5) N(6) B(1) 119.8(6) yes
C(9) N(6) B(1) 131.5(5) yes
Ru(2) N(7) N(8) 119.9(3) yes
Ru(2) N(7) C(10) 132.4(4) yes
N(8) N(7) C(10) 107.7(5) yes
N(7) N(8) C(12) 108.6(5) yes
N(7) N(8) B(2) 119.3(5) yes
C(12) N(8) B(2) 132.1(6) yes
Ru(2) N(9) N(10) 119.1(4) yes
Ru(2) N(9) C(13) 134.1(4) yes
N(10) N(9) C(13) 106.8(5) yes
N(9) N(10) C(15) 107.6(6) yes
N(9) N(10) B(2) 118.3(5) yes
C(15) N(10) B(2) 134.1(6) yes
Ru(2) N(11) N(12) 118.1(4) yes
Ru(2) N(11) C(16) 134.8(4) yes
N(12) N(11) C(16) 107.1(5) yes
N(11) N(12) C(18) 109.5(6) yes
N(11) N(12) B(2) 120.1(6) yes
C(18) N(12) B(2) 130.4(6) yes
Ru(1) N(13) N(14) 114.2(3) yes
Ru(1) N(13) C(19) 136.4(3) yes
N(14) N(13) C(19) 109.2(5) yes
Ru(2) N(14) N(13) 115.0(4) yes
Ru(2) N(14) C(21) 135.8(3) yes
N(13) N(14) C(21) 108.9(4) yes
N(1) C(1) C(2) 110.0(6) yes
C(1) C(2) C(3) 106.0(6) yes
N(2) C(3) C(2) 108.6(6) yes
N(3) C(4) C(5) 110.6(7) yes
C(4) C(5) C(6) 104.9(7) yes
N(4) C(6) C(5) 109.1(8) yes
N(5) C(7) C(8) 110.5(6) yes
C(7) C(8) C(9) 105.3(8) yes
N(6) C(9) C(8) 109.6(7) yes
N(7) C(10) C(11) 109.6(6) yes
C(10) C(11) C(12) 104.6(7) yes
N(8) C(12) C(11) 109.5(6) yes
N(9) C(13) C(14) 109.7(6) yes
C(13) C(14) C(15) 105.1(6) yes
N(10) C(15) C(14) 110.7(7) yes
N(11) C(16) C(17) 110.0(7) yes
C(16) C(17) C(18) 105.4(8) yes
N(12) C(18) C(17) 108.1(7) yes
N(13) C(19) C(20) 107.4(5) yes
Br(1) C(20) C(19) 126.8(4) yes
Br(1) C(20) C(21) 126.5(5) yes
C(19) C(20) C(21) 106.6(6) yes
N(14) C(21) C(20) 107.9(5) yes
Cl(2) C(22) Cl(3) 121.8(9) yes
Cl(2) C(22) Cl(4) 105.5(7) yes
Cl(3) C(22) Cl(4) 102.6(7) yes
Cl(5) C(231) Cl(6) 109.3(12) yes
Cl(5) C(231) Cl(7) 101.4(13) yes
Cl(5) C(231) C(232) 63.5(17) yes
Cl(6) C(231) Cl(7) 109.2(17) yes
Cl(6) C(231) C(232) 72(2) yes
Cl(7) C(231) C(232) 68(2) yes
Cl(5) C(232) Cl(6) 118.7(17) yes
Cl(5) C(232) Cl(7) 113.9(15) yes
Cl(5) C(232) C(231) 83(2) yes
Cl(6) C(232) Cl(7) 113.8(13) yes
Cl(6) C(232) C(231) 72(2) yes
Cl(7) C(232) C(231) 78(2) yes
N(2) B(1) N(4) 108.6(7) yes
N(2) B(1) N(6) 107.2(6) yes
N(4) B(1) N(6) 108.5(5) yes
N(8) B(2) N(10) 108.5(6) yes
N(8) B(2) N(12) 108.6(6) yes
N(10) B(2) N(12) 107.7(5) yes
N(1) C(1) H(3) 125.0 no
C(2) C(1) H(3) 125.0 no
C(1) C(2) H(4) 127.0 no
C(3) C(2) H(4) 127.0 no
N(2) C(3) H(5) 125.7 no
C(2) C(3) H(5) 125.7 no
N(3) C(4) H(6) 124.7 no
C(5) C(4) H(6) 124.7 no
C(4) C(5) H(7) 127.5 no
C(6) C(5) H(7) 127.5 no
N(4) C(6) H(8) 125.4 no
C(5) C(6) H(8) 125.4 no
N(5) C(7) H(9) 124.8 no
C(8) C(7) H(9) 124.8 no
C(7) C(8) H(10) 127.3 no
C(9) C(8) H(10) 127.3 no
N(6) C(9) H(11) 125.2 no
C(8) C(9) H(11) 125.2 no
N(7) C(10) H(12) 125.2 no
C(11) C(10) H(12) 125.2 no
C(10) C(11) H(13) 127.7 no
C(12) C(11) H(13) 127.7 no
N(8) C(12) H(14) 125.2 no
C(11) C(12) H(14) 125.2 no
N(9) C(13) H(15) 125.2 no
C(14) C(13) H(15) 125.1 no
C(13) C(14) H(16) 127.4 no
C(15) C(14) H(16) 127.4 no
N(10) C(15) H(17) 124.6 no
C(14) C(15) H(17) 124.6 no
N(11) C(16) H(18) 125.0 no
C(17) C(16) H(18) 125.0 no
C(16) C(17) H(19) 127.3 no
C(18) C(17) H(19) 127.3 no
N(12) C(18) H(20) 126.0 no
C(17) C(18) H(20) 126.0 no
N(13) C(19) H(21) 126.3 no
C(20) C(19) H(21) 126.3 no
N(14) C(21) H(22) 126.1 no
C(20) C(21) H(22) 126.1 no
Cl(2) C(22) H(23) 108.7 no
Cl(3) C(22) H(23) 108.7 no
Cl(4) C(22) H(23) 108.7 no
N(2) B(1) H(1) 99(2) no
N(4) B(1) H(1) 111(3) no
N(6) B(1) H(1) 121(3) no
N(8) B(2) H(2) 117(3) no
N(10) B(2) H(2) 106(3) no
N(12) B(2) H(2) 109(3) no

loop_
_geom_bond_atom_site_label_1
_geom_bond_atom_site_label_2
_geom_bond_distance
_geom_bond_publ_flag
Ru(1) Cl(1) 2.4603(13) yes
Ru(1) O(1) 1.898(4) yes
Ru(1) N(1) 2.032(4) yes
Ru(1) N(3) 2.102(5) yes
Ru(1) N(5) 2.063(6) yes
Ru(1) N(13) 2.042(5) yes
Ru(2) Cl(1) 2.4565(14) yes
Ru(2) O(1) 1.904(3) yes
Ru(2) N(7) 2.029(4) yes
Ru(2) N(9) 2.095(4) yes
Ru(2) N(11) 2.085(5) yes
Ru(2) N(14) 2.040(5) yes
Br(1) C(20) 1.875(7) yes
Cl(2) C(22) 1.622(12) yes
Cl(3) C(22) 1.697(16) yes
Cl(4) C(22) 1.859(14) yes
Cl(5) C(231) 1.86(2) yes
Cl(5) C(232) 1.67(2) yes
Cl(6) C(231) 1.66(3) yes
Cl(6) C(232) 1.66(2) yes
Cl(7) C(231) 1.79(2) yes
Cl(7) C(232) 1.69(2) yes
N(1) N(2) 1.366(7) yes
N(1) C(1) 1.335(8) yes
N(2) C(3) 1.351(8) yes
N(2) B(1) 1.536(10) yes
N(3) N(4) 1.358(7) yes
N(3) C(4) 1.334(9) yes
N(4) C(6) 1.336(10) yes
N(4) B(1) 1.522(10) yes
N(5) N(6) 1.347(7) yes
N(5) C(7) 1.333(10) yes
N(6) C(9) 1.355(12) yes
N(6) B(1) 1.537(11) yes
N(7) N(8) 1.365(7) yes
N(7) C(10) 1.316(8) yes
N(8) C(12) 1.351(10) yes
N(8) B(2) 1.526(9) yes
N(9) N(10) 1.368(7) yes
N(9) C(13) 1.341(8) yes
N(10) C(15) 1.332(9) yes
N(10) B(2) 1.545(11) yes
N(11) N(12) 1.362(7) yes
N(11) C(16) 1.308(10) yes
N(12) C(18) 1.340(11) yes
N(12) B(2) 1.531(12) yes
N(13) N(14) 1.350(6) yes
N(13) C(19) 1.335(8) yes
N(14) C(21) 1.331(8) yes
C(1) C(2) 1.380(9) yes
C(2) C(3) 1.354(13) yes
C(4) C(5) 1.359(10) yes
C(5) C(6) 1.377(16) yes
C(7) C(8) 1.381(12) yes
C(8) C(9) 1.318(11) yes
C(10) C(11) 1.422(11) yes
C(11) C(12) 1.353(12) yes
C(13) C(14) 1.375(10) yes
C(14) C(15) 1.344(13) yes
C(16) C(17) 1.398(12) yes
C(17) C(18) 1.359(14) yes
C(19) C(20) 1.387(9) yes
C(20) C(21) 1.382(8) yes
C(231) C(232) 1.03(3) yes
C(1) H(3) 0.970 no
C(2) H(4) 0.970 no
C(3) H(5) 0.970 no
C(4) H(6) 0.970 no
C(5) H(7) 0.970 no
C(6) H(8) 0.970 no
C(7) H(9) 0.970 no
C(8) H(10) 0.970 no
C(9) H(11) 0.970 no
C(10) H(12) 0.970 no
C(11) H(13) 0.970 no
C(12) H(14) 0.970 no
C(13) H(15) 0.970 no
C(14) H(16) 0.970 no
C(15) H(17) 0.970 no
C(16) H(18) 0.970 no
C(17) H(19) 0.970 no
C(18) H(20) 0.970 no
C(19) H(21) 0.970 no
C(21) H(22) 0.970 no
C(22) H(23) 0.970 no
B(1) H(1) 1.22(5) no
B(2) H(2) 1.03(5) no

loop_
_geom_contact_atom_site_label_1
_geom_contact_atom_site_label_2
_geom_contact_distance
_geom_contact_site_symmetry_2
Cl(1) C(9) 3.511(8) 4_555
Cl(2) C(1) 3.539(10) .
Cl(6) N(2) 3.389(8) .
Cl(6) N(4) 3.585(7) .
Cl(6) C(3) 3.446(10) .
Cl(6) C(11) 3.599(8) 3_556
Cl(7) C(10) 3.561(10) 2_556
Cl(7) C(11) 3.373(13) 2_556
O(1) C(22) 3.047(15) .
N(2) Cl(6) 3.389(8) .
N(4) Cl(6) 3.585(7) .
C(1) Cl(2) 3.539(10) .
C(3) Cl(6) 3.446(10) .
C(9) Cl(1) 3.511(8) 4_455
C(10) Cl(7) 3.561(10) 2_546
C(11) Cl(6) 3.599(9) 3_556
C(11) Cl(7) 3.373(13) 2_546
C(13) C(15) 3.531(12) 3_657
C(15) C(13) 3.531(12) 3_657
C(22) O(1) 3.047(15) .
Ru(1) H(23) 3.498 .
Ru(2) H(23) 3.594 .
Br(1) H(1) 3.34(6) 4_555
Br(1) H(7) 3.350 2_546
Br(1) H(8) 3.421 4_555
Br(1) H(13) 3.291 2_556
Cl(1) H(11) 2.593 4_555
Cl(1) H(17) 3.418 3_657
Cl(1) H(20) 3.100 2_557
Cl(2) H(3) 3.406 .
Cl(2) H(14) 3.202 4_445
Cl(3) H(9) 3.438 .
Cl(3) H(9) 3.096 3_557
Cl(3) H(10) 3.219 3_557
Cl(3) H(14) 3.443 4_445
Cl(3) H(18) 3.176 3_557
Cl(3) H(19) 3.497 3_557
Cl(4) H(10) 3.171 3_557
Cl(4) H(17) 3.309 4_445
Cl(5) H(8) 2.961 3_566
Cl(5) H(13) 3.154 3_556
Cl(5) H(22) 3.001 2_556
Cl(6) H(12) 3.492 3_556
Cl(6) H(13) 2.955 3_556
Cl(6) H(21) 2.968 .
Cl(7) H(5) 2.976 4_555
Cl(7) H(13) 3.509 2_556
Cl(7) H(21) 3.323 .
Cl(7) H(22) 3.020 2_556
O(1) H(23) 2.085 .
N(1) H(23) 3.504 .
N(3) H(20) 3.237 2_557
N(5) H(20) 3.109 2_557
N(5) H(23) 3.508 .
N(6) H(6) 3.512 4_455
N(6) H(15) 3.504 4_455
N(6) H(20) 3.563 2_557
N(9) H(16) 3.547 3_657
N(10) H(16) 3.598 3_657
N(11) H(16) 2.925 3_657
N(12) H(16) 3.073 3_657
N(13) H(1) 3.47(7) 4_555
N(14) H(1) 3.58(6) 4_555
N(14) H(4) 3.581 3_556
C(1) H(3) 3.124 3_556
C(1) H(23) 3.555 .
C(2) H(3) 3.169 3_556
C(2) H(12) 3.030 3_556
C(3) H(12) 3.521 3_556
C(4) H(11) 3.506 4_555
C(4) H(19) 3.134 2_557
C(4) H(20) 3.456 2_557
C(5) H(19) 3.265 2_557
C(7) H(2) 3.15(5) 2_557
C(7) H(20) 3.287 2_557
C(7) H(23) 3.584 .
C(8) H(2) 3.05(5) 2_557
C(8) H(17) 3.338 2_557
C(8) H(19) 3.345 3_557
C(9) H(6) 3.116 4_455
C(9) H(15) 3.205 4_455
C(9) H(19) 3.573 3_557
C(10) H(4) 3.381 3_556
C(16) H(16) 2.880 3_657
C(17) H(10) 3.267 3_557
C(17) H(16) 3.020 3_657
C(18) H(16) 3.132 3_657
C(19) H(1) 3.00(6) 4_555
C(19) H(4) 3.265 3_556
C(20) H(1) 2.79(6) 4_555
C(20) H(4) 2.954 3_556
C(20) H(8) 3.539 4_555
C(21) H(1) 3.19(6) 4_555
C(21) H(4) 3.198 3_556
C(21) H(8) 3.339 4_555
C(22) H(14) 3.571 4_445
C(231) H(21) 3.511 .
C(231) H(22) 3.424 2_556
C(232) H(13) 3.226 3_556
C(232) H(22) 3.578 2_556
H(1) Br(1) 3.34(6) 4_455
H(1) N(13) 3.47(7) 4_455
H(1) N(14) 3.58(6) 4_455
H(1) C(19) 3.00(6) 4_455
H(1) C(20) 2.79(6) 4_455
H(1) C(21) 3.19(6) 4_455
H(1) H(6) 3.221 4_455
H(1) H(21) 3.309 4_455
H(2) C(7) 3.15(5) 2_547
H(2) C(8) 3.05(5) 2_547
H(2) H(9) 3.150 2_547
H(2) H(10) 3.025 2_547
H(3) Cl(2) 3.406 .
H(3) C(1) 3.124 3_556
H(3) C(2) 3.169 3_556
H(3) H(3) 2.703 3_556
H(3) H(4) 2.826 3_556
H(3) H(23) 3.422 .
H(4) N(14) 3.581 3_556
H(4) C(10) 3.381 3_556
H(4) C(19) 3.265 3_556
H(4) C(20) 2.954 3_556
H(4) C(21) 3.198 3_556
H(4) H(3) 2.826 3_556
H(4) H(12) 2.575 3_556
H(4) H(22) 3.564 3_556
H(5) Cl(7) 2.976 4_455
H(5) H(6) 3.376 4_455
H(5) H(12) 3.536 3_556
H(5) H(13) 3.484 3_556
H(5) H(21) 3.318 4_455
H(6) N(6) 3.512 4_555
H(6) C(9) 3.116 4_555
H(6) H(1) 3.221 4_555
H(6) H(5) 3.376 4_555
H(6) H(11) 2.710 4_555
H(6) H(19) 3.040 2_557
H(7) Br(1) 3.350 2_556
H(7) H(19) 3.307 2_557
H(8) Br(1) 3.421 4_455
H(8) Cl(5) 2.961 3_566
H(8) C(20) 3.539 4_455
H(8) C(21) 3.339 4_455
H(8) H(15) 3.406 4_455
H(8) H(22) 2.966 4_455
H(9) Cl(3) 3.438 .
H(9) Cl(3) 3.096 3_557
H(9) H(2) 3.150 2_557
H(9) H(20) 3.497 2_557
H(9) H(23) 3.470 .
H(10) Cl(3) 3.219 3_557
H(10) Cl(4) 3.171 3_557
H(10) C(17) 3.267 3_557
H(10) H(2) 3.025 2_557
H(10) H(17) 2.896 2_557
H(10) H(19) 3.099 3_557
H(11) Cl(1) 2.593 4_455
H(11) C(4) 3.506 4_455
H(11) H(6) 2.710 4_455
H(11) H(15) 2.892 4_455
H(11) H(17) 3.447 2_557
H(11) H(19) 3.560 3_557
H(12) Cl(6) 3.492 3_556
H(12) C(2) 3.030 3_556
H(12) C(3) 3.521 3_556
H(12) H(4) 2.575 3_556
H(12) H(5) 3.536 3_556
H(13) Br(1) 3.291 2_546
H(13) Cl(5) 3.154 3_556
H(13) Cl(6) 2.955 3_556
H(13) Cl(7) 3.509 2_546
H(13) C(232) 3.226 3_556
H(13) H(5) 3.484 3_556
H(14) Cl(2) 3.202 4_545
H(14) Cl(3) 3.443 4_545
H(14) C(22) 3.571 4_545
H(15) N(6) 3.504 4_555
H(15) C(9) 3.205 4_555
H(15) H(8) 3.406 4_555
H(15) H(11) 2.892 4_555
H(15) H(17) 3.563 3_657
H(16) N(9) 3.547 3_657
H(16) N(10) 3.598 3_657
H(16) N(11) 2.925 3_657
H(16) N(12) 3.073 3_657
H(16) C(16) 2.880 3_657
H(16) C(17) 3.020 3_657
H(16) C(18) 3.132 3_657
H(16) H(18) 3.295 3_657
H(16) H(19) 3.512 3_657
H(17) Cl(1) 3.418 3_657
H(17) Cl(4) 3.309 4_545
H(17) C(8) 3.338 2_547
H(17) H(10) 2.896 2_547
H(17) H(11) 3.447 2_547
H(17) H(15) 3.563 3_657
H(18) Cl(3) 3.176 3_557
H(18) H(16) 3.295 3_657
H(19) Cl(3) 3.497 3_557
H(19) C(4) 3.134 2_547
H(19) C(5) 3.265 2_547
H(19) C(8) 3.345 3_557
H(19) C(9) 3.573 3_557
H(19) H(6) 3.040 2_547
H(19) H(7) 3.307 2_547
H(19) H(10) 3.099 3_557
H(19) H(11) 3.560 3_557
H(19) H(16) 3.512 3_657
H(20) Cl(1) 3.100 2_547
H(20) N(3) 3.237 2_547
H(20) N(5) 3.109 2_547
H(20) N(6) 3.563 2_547
H(20) C(4) 3.456 2_547
H(20) C(7) 3.287 2_547
H(20) H(9) 3.497 2_547
H(21) Cl(6) 2.968 .
H(21) Cl(7) 3.323 .
H(21) C(231) 3.511 .
H(21) H(1) 3.309 4_555
H(21) H(5) 3.318 4_555
H(22) Cl(5) 3.001 2_546
H(22) Cl(7) 3.020 2_546
H(22) C(231) 3.424 2_546
H(22) C(232) 3.578 2_546
H(22) H(4) 3.564 3_556
H(22) H(8) 2.966 4_555
H(23) Ru(1) 3.498 .
H(23) Ru(2) 3.594 .
H(23) O(1) 2.085 .
H(23) N(1) 3.504 .
H(23) N(5) 3.508 .
H(23) C(1) 3.555 .
H(23) C(7) 3.584 .
H(23) H(3) 3.422 .
H(23) H(9) 3.470 .
Ru(1) Ru(2) 3.0491(6) .

loop_
_geom_torsion_atom_site_label_1
_geom_torsion_atom_site_label_2
_geom_torsion_atom_site_label_3
_geom_torsion_atom_site_label_4
_geom_torsion
Cl(1) Ru(1) O(1) Ru(2) -33.89(16)
O(1) Ru(1) Cl(1) Ru(2) 25.19(14)
Cl(1) Ru(1) N(1) N(2) 130.9(13)
Cl(1) Ru(1) N(1) C(1) -46(2)
N(1) Ru(1) Cl(1) Ru(2) 35.0(16)
Cl(1) Ru(1) N(3) N(4) -135.8(4)
Cl(1) Ru(1) N(3) C(4) 43.4(7)
N(3) Ru(1) Cl(1) Ru(2) -152.30(17)
Cl(1) Ru(1) N(5) N(6) 143.6(4)
Cl(1) Ru(1) N(5) C(7) -40.6(6)
N(5) Ru(1) Cl(1) Ru(2) 121.15(15)
Cl(1) Ru(1) N(13) N(14) 47.9(3)
Cl(1) Ru(1) N(13) C(19) -137.4(5)
N(13) Ru(1) Cl(1) Ru(2) -60.57(13)
O(1) Ru(1) N(1) N(2) 140.6(5)
O(1) Ru(1) N(1) C(1) -36.7(7)
N(1) Ru(1) O(1) Ru(2) 147.2(2)
O(1) Ru(1) N(3) N(4) 133(3)
O(1) Ru(1) N(3) C(4) -48(4)
N(3) Ru(1) O(1) Ru(2) 58(3)
O(1) Ru(1) N(5) N(6) -135.6(4)
O(1) Ru(1) N(5) C(7) 40.3(6)
N(5) Ru(1) O(1) Ru(2) -126.1(2)
O(1) Ru(1) N(13) N(14) -32.9(3)
O(1) Ru(1) N(13) C(19) 141.8(5)
N(13) Ru(1) O(1) Ru(2) 54.1(2)
N(1) Ru(1) N(3) N(4) 43.4(5)
N(1) Ru(1) N(3) C(4) -137.4(7)
N(3) Ru(1) N(1) N(2) -41.9(5)
N(3) Ru(1) N(1) C(1) 140.8(7)
N(1) Ru(1) N(5) N(6) -42.7(4)
N(1) Ru(1) N(5) C(7) 133.1(6)
N(5) Ru(1) N(1) N(2) 44.4(5)
N(5) Ru(1) N(1) C(1) -132.9(7)
N(1) Ru(1) N(13) N(14) -125.8(3)
N(1) Ru(1) N(13) C(19) 48.9(5)
N(13) Ru(1) N(1) N(2) -133.9(5)
N(13) Ru(1) N(1) C(1) 48.9(7)
N(3) Ru(1) N(5) N(6) 44.3(4)
N(3) Ru(1) N(5) C(7) -139.9(6)
N(5) Ru(1) N(3) N(4) -43.2(4)
N(5) Ru(1) N(3) C(4) 136.0(7)
N(3) Ru(1) N(13) N(14) 147.3(3)
N(3) Ru(1) N(13) C(19) -38.0(5)
N(13) Ru(1) N(3) N(4) 136.6(4)
N(13) Ru(1) N(3) C(4) -44.2(6)
N(5) Ru(1) N(13) N(14) 153(5)
N(5) Ru(1) N(13) C(19) -32(5)
N(13) Ru(1) N(5) N(6) 38(5)
N(13) Ru(1) N(5) C(7) -146(5)
Cl(1) Ru(2) O(1) Ru(1) 33.96(16)
O(1) Ru(2) Cl(1) Ru(1) -25.10(13)
Cl(1) Ru(2) N(7) N(8) -141.9(14)
Cl(1) Ru(2) N(7) C(10) 39(2)
N(7) Ru(2) Cl(1) Ru(1) -23.6(18)
Cl(1) Ru(2) N(9) N(10) 137.5(4)
Cl(1) Ru(2) N(9) C(13) -41.4(7)
N(9) Ru(2) Cl(1) Ru(1) 151.91(16)
Cl(1) Ru(2) N(11) N(12) -143.2(3)
Cl(1) Ru(2) N(11) C(16) 36.7(6)
N(11) Ru(2) Cl(1) Ru(1) -121.69(14)
Cl(1) Ru(2) N(14) N(13) -49.6(3)
Cl(1) Ru(2) N(14) C(21) 137.5(5)
N(14) Ru(2) Cl(1) Ru(1) 60.62(12)
O(1) Ru(2) N(7) N(8) -140.4(5)
O(1) Ru(2) N(7) C(10) 40.8(7)
N(7) Ru(2) O(1) Ru(1) -145.9(2)
O(1) Ru(2) N(9) N(10) -142(3)
O(1) Ru(2) N(9) C(13) 39(4)
N(9) Ru(2) O(1) Ru(1) -47(3)
O(1) Ru(2) N(11) N(12) 135.9(4)
O(1) Ru(2) N(11) C(16) -44.3(6)
N(11) Ru(2) O(1) Ru(1) 126.6(2)
O(1) Ru(2) N(14) N(13) 31.2(3)
O(1) Ru(2) N(14) C(21) -141.7(5)
N(14) Ru(2) O(1) Ru(1) -53.6(2)
N(7) Ru(2) N(9) N(10) -43.0(5)
N(7) Ru(2) N(9) C(13) 138.2(7)
N(9) Ru(2) N(7) N(8) 42.6(5)
N(9) Ru(2) N(7) C(10) -136.2(7)
N(7) Ru(2) N(11) N(12) 42.6(4)
N(7) Ru(2) N(11) C(16) -137.5(6)
N(11) Ru(2) N(7) N(8) -43.5(5)
N(11) Ru(2) N(7) C(10) 137.8(7)
N(7) Ru(2) N(14) N(13) 124.6(3)
N(7) Ru(2) N(14) C(21) -48.3(5)
N(14) Ru(2) N(7) N(8) 134.2(5)
N(14) Ru(2) N(7) C(10) -44.6(7)
N(9) Ru(2) N(11) N(12) -44.5(4)
N(9) Ru(2) N(11) C(16) 135.4(6)
N(11) Ru(2) N(9) N(10) 44.3(4)
N(11) Ru(2) N(9) C(13) -134.5(7)
N(9) Ru(2) N(14) N(13) -148.5(3)
N(9) Ru(2) N(14) C(21) 38.6(5)
N(14) Ru(2) N(9) N(10) -135.5(4)
N(14) Ru(2) N(9) C(13) 45.7(7)
N(11) Ru(2) N(14) N(13) -154(4)
N(11) Ru(2) N(14) C(21) 33(4)
N(14) Ru(2) N(11) N(12) -39(4)
N(14) Ru(2) N(11) C(16) 141(4)
C(231) Cl(5) C(232) Cl(6) 65(2)
C(231) Cl(5) C(232) Cl(7) -73(2)
C(232) Cl(5) C(231) Cl(6) -57(2)
C(232) Cl(5) C(231) Cl(7) 58(2)
C(231) Cl(6) C(232) Cl(5) -71(2)
C(231) Cl(6) C(232) Cl(7) 67(2)
C(232) Cl(6) C(231) Cl(5) 52.4(17)
C(232) Cl(6) C(231) Cl(7) -57.7(19)
C(231) Cl(7) C(232) Cl(5) 77(2)
C(231) Cl(7) C(232) Cl(6) -64(2)
C(232) Cl(7) C(231) Cl(5) -54.9(17)
C(232) Cl(7) C(231) Cl(6) 60(2)
Ru(1) N(1) N(2) C(3) -177.2(5)
Ru(1) N(1) N(2) B(1) -1.5(8)
Ru(1) N(1) C(1) C(2) 176.6(6)
N(2) N(1) C(1) C(2) -0.9(8)
C(1) N(1) N(2) C(3) 0.8(8)
C(1) N(1) N(2) B(1) 176.4(6)
N(1) N(2) C(3) C(2) -0.4(9)
N(1) N(2) B(1) N(4) 59.8(8)
N(1) N(2) B(1) N(6) -57.2(8)
C(3) N(2) B(1) N(4) -125.7(8)
C(3) N(2) B(1) N(6) 117.3(8)
B(1) N(2) C(3) C(2) -175.3(8)
Ru(1) N(3) N(4) C(6) 179.4(5)
Ru(1) N(3) N(4) B(1) -0.7(8)
Ru(1) N(3) C(4) C(5) -179.5(6)
N(4) N(3) C(4) C(5) -0.2(6)
C(4) N(3) N(4) C(6) -0.0(7)
C(4) N(3) N(4) B(1) 179.9(5)
N(3) N(4) C(6) C(5) 0.3(8)
N(3) N(4) B(1) N(2) -57.5(8)
N(3) N(4) B(1) N(6) 58.6(8)
C(6) N(4) B(1) N(2) 122.4(9)
C(6) N(4) B(1) N(6) -121.4(9)
B(1) N(4) C(6) C(5) -179.7(5)
Ru(1) N(5) N(6) C(9) 177.8(4)
Ru(1) N(5) N(6) B(1) -1.8(7)
Ru(1) N(5) C(7) C(8) -175.3(5)
N(6) N(5) C(7) C(8) 1.0(7)
C(7) N(5) N(6) C(9) 0.9(6)
C(7) N(5) N(6) B(1) -178.7(5)
N(5) N(6) C(9) C(8) -2.5(8)
N(5) N(6) B(1) N(2) 59.1(7)
N(5) N(6) B(1) N(4) -58.0(8)
C(9) N(6) B(1) N(2) -120.4(7)
C(9) N(6) B(1) N(4) 122.6(7)
B(1) N(6) C(9) C(8) 177.1(6)
Ru(2) N(7) N(8) C(12) -178.7(6)
Ru(2) N(7) N(8) B(2) 0.8(9)
Ru(2) N(7) C(10) C(11) 179.1(6)
N(8) N(7) C(10) C(11) 0.2(7)
C(10) N(7) N(8) C(12) 0.4(9)
C(10) N(7) N(8) B(2) 179.9(5)
N(7) N(8) C(12) C(11) -0.8(11)
N(7) N(8) B(2) N(10) -59.5(9)
N(7) N(8) B(2) N(12) 57.3(9)
C(12) N(8) B(2) N(10) 119.8(10)
C(12) N(8) B(2) N(12) -123.4(10)
B(2) N(8) C(12) C(11) 179.7(7)
Ru(2) N(9) N(10) C(15) 179.9(4)
Ru(2) N(9) N(10) B(2) 0.1(6)
Ru(2) N(9) C(13) C(14) 179.1(5)
N(10) N(9) C(13) C(14) 0.1(7)
C(13) N(9) N(10) C(15) -0.9(8)
C(13) N(9) N(10) B(2) 179.2(6)
N(9) N(10) C(15) C(14) 1.5(10)
N(9) N(10) B(2) N(8) 57.9(8)
N(9) N(10) B(2) N(12) -59.5(8)
C(15) N(10) B(2) N(8) -122.0(9)
C(15) N(10) B(2) N(12) 120.7(9)
B(2) N(10) C(15) C(14) -178.7(8)
Ru(2) N(11) N(12) C(18) 179.4(4)
Ru(2) N(11) N(12) B(2) 0.4(7)
Ru(2) N(11) C(16) C(17) -179.3(5)
N(12) N(11) C(16) C(17) 0.6(7)
C(16) N(11) N(12) C(18) -0.5(7)
C(16) N(11) N(12) B(2) -179.5(5)
N(11) N(12) C(18) C(17) 0.2(7)
N(11) N(12) B(2) N(8) -57.5(7)
N(11) N(12) B(2) N(10) 59.8(7)
C(18) N(12) B(2) N(8) 123.8(7)
C(18) N(12) B(2) N(10) -118.9(7)
B(2) N(12) C(18) C(17) 179.1(7)
Ru(1) N(13) N(14) Ru(2) 1.1(4)
Ru(1) N(13) N(14) C(21) 175.9(3)
Ru(1) N(13) C(19) C(20) -174.2(4)
N(14) N(13) C(19) C(20) 0.7(6)
C(19) N(13) N(14) Ru(2) -175.1(3)
C(19) N(13) N(14) C(21) -0.3(5)
Ru(2) N(14) C(21) C(20) 173.0(4)
N(13) N(14) C(21) C(20) -0.3(6)
N(1) C(1) C(2) C(3) 0.7(10)
C(1) C(2) C(3) N(2) -0.2(8)
N(3) C(4) C(5) C(6) 0.3(7)
C(4) C(5) C(6) N(4) -0.4(8)
N(5) C(7) C(8) C(9) -2.4(8)
C(7) C(8) C(9) N(6) 2.9(8)
N(7) C(10) C(11) C(12) -0.7(11)
C(10) C(11) C(12) N(8) 0.9(12)
N(9) C(13) C(14) C(15) 0.7(10)
C(13) C(14) C(15) N(10) -1.4(10)
N(11) C(16) C(17) C(18) -0.5(9)
C(16) C(17) C(18) N(12) 0.1(7)
N(13) C(19) C(20) Br(1) -178.4(4)
N(13) C(19) C(20) C(21) -0.9(6)
Br(1) C(20) C(21) N(14) 178.3(4)
C(19) C(20) C(21) N(14) 0.7(6)
Cl(5) C(231) C(232) Cl(6) -123.3(13)
Cl(5) C(231) C(232) Cl(7) 116.3(13)
Cl(6) C(231) C(232) Cl(5) 123.3(13)
Cl(6) C(231) C(232) Cl(7) -120.4(11)
Cl(7) C(231) C(232) Cl(5) -116.3(13)
Cl(7) C(231) C(232) Cl(6) 120.4(11)
